data_2206073
loop_
_publ_author_name
'Zarychta, Bartosz'
'Daszkiewicz, Zdzis\/law'
'Zaleski, Jacek'

_publ_section_title
;
 <i>N</i>-Methyl-3-methylsulfonyl-<i>N</i>-nitroaniline
;
_journal_issue 6
_journal_name_full 'Acta Crystallographica Section E'
_journal_page_first o1897
_journal_page_last o1899
_journal_paper_doi 10.1107/S1600536805015965
_journal_volume 61
_journal_year 2005
_chemical_formula_iupac 'C8 H10 N2 O4 S'
_chemical_formula_moiety 'C8 H10 N2 O4 S'
_chemical_formula_sum 'C8 H10 N2 O4 S'
_chemical_formula_weight 230.25
_chemical_name_common N-Methyl-3-methylsulfonyl-N-nitroaniline
_chemical_name_systematic
;
N-Methyl-3-methylsulfonyl-N-nitroaniline
;
_space_group_IT_number 15
_symmetry_cell_setting monoclinic
_symmetry_space_group_name_Hall '-C 2yc'
_symmetry_space_group_name_H-M 'C 1 2/c 1'
_atom_sites_solution_hydrogens geom
_atom_sites_solution_primary direct
_atom_sites_solution_secondary difmap
_audit_creation_method SHELXL-97
_cell_angle_alpha 90.00
_cell_angle_beta 100.680(10)
_cell_angle_gamma 90.00
_cell_formula_units_Z 8
_cell_length_a 17.4890(10)
_cell_length_b 6.8160(10)
_cell_length_c 16.5280(10)
_cell_measurement_reflns_used 5713
_cell_measurement_temperature 100.00(10)
_cell_measurement_theta_max 26.00
_cell_measurement_theta_min 3.1
_cell_volume 1936.1(3)
_computing_cell_refinement 'CrysAlis RED (Oxford Diffraction, 2002)'
_computing_data_collection 'CrysAlis CCD (Oxford Diffraction, 2002)'
_computing_data_reduction 'CrysAlis RED'
_computing_molecular_graphics 'SHELXTL (Sheldrick, 1990)'
_computing_publication_material SHELXL97
_computing_structure_refinement 'SHELXL97 (Sheldrick, 1997)'
_computing_structure_solution 'SHELXS97 (Sheldrick, 1997)'
_diffrn_ambient_temperature 100.00(10)
_diffrn_detector_area_resol_mean '1024 x 1024 with blocks 2 x 2'
_diffrn_measured_fraction_theta_full 0.993
_diffrn_measured_fraction_theta_max 0.993
_diffrn_measurement_device_type 'Oxford Diffraction Xcalibur'
_diffrn_measurement_method \w
_diffrn_radiation_monochromator graphite
_diffrn_radiation_source 'fine-focus sealed tube'
_diffrn_radiation_type MoK\a
_diffrn_radiation_wavelength 0.71073
_diffrn_reflns_av_R_equivalents 0.0248
_diffrn_reflns_av_sigmaI/netI 0.0215
_diffrn_reflns_limit_h_max 21
_diffrn_reflns_limit_h_min -20
_diffrn_reflns_limit_k_max 8
_diffrn_reflns_limit_k_min -7
_diffrn_reflns_limit_l_max 13
_diffrn_reflns_limit_l_min -20
_diffrn_reflns_number 5713
_diffrn_reflns_theta_full 26.00
_diffrn_reflns_theta_max 26.00
_diffrn_reflns_theta_min 3.12
_diffrn_standards_number 0
_exptl_absorpt_coefficient_mu 0.330
_exptl_absorpt_correction_type none
_exptl_crystal_colour colourless
_exptl_crystal_density_diffrn 1.580
_exptl_crystal_density_method 'not measured'
_exptl_crystal_description irregular
_exptl_crystal_F_000 960
_exptl_crystal_size_max 0.4
_exptl_crystal_size_mid 0.35
_exptl_crystal_size_min 0.35
_refine_diff_density_max 0.482
_refine_diff_density_min -0.366
_refine_ls_extinction_method none
_refine_ls_goodness_of_fit_ref 1.059
_refine_ls_hydrogen_treatment refall
_refine_ls_matrix_type full
_refine_ls_number_parameters 176
_refine_ls_number_reflns 1907
_refine_ls_number_restraints 0
_refine_ls_restrained_S_all 1.059
_refine_ls_R_factor_all 0.0351
_refine_ls_R_factor_gt 0.0312
_refine_ls_shift/su_max 0.000
_refine_ls_shift/su_mean 0.000
_refine_ls_structure_factor_coef Fsqd
_refine_ls_weighting_details 'w = 1/[\s^2^(Fo^2^)+(0.0513P)^2^+1.6109P] where P = (Fo^2^+2Fc^2^)/3'
_refine_ls_weighting_scheme calc
_refine_ls_wR_factor_gt 0.0818
_refine_ls_wR_factor_ref 0.0847
_reflns_number_gt 1689
_reflns_number_total 1920
_reflns_threshold_expression I>2\s(I)
_cod_data_source_file sj6090.cif
_cod_data_source_block I
_cod_original_sg_symbol_H-M 'C 2/c'
_cod_database_code 2206073

loop_
_symmetry_equiv_pos_as_xyz
'x, y, z'
'-x, y, -z+1/2'
'x+1/2, y+1/2, z'
'-x+1/2, y+1/2, -z+1/2'
'-x, -y, -z'
'x, -y, z-1/2'
'-x+1/2, -y+1/2, -z'
'x+1/2, -y+1/2, z-1/2'

loop_
_atom_site_label
_atom_site_fract_x
_atom_site_fract_y
_atom_site_fract_z
_atom_site_U_iso_or_equiv
_atom_site_adp_type
_atom_site_calc_flag
_atom_site_occupancy
_atom_site_type_symbol
S1 0.11104(2) 0.25931(5) 0.17652(2) 0.01260(14) Uani d 1 S
O1 0.08173(6) 0.14792(16) 0.10310(6) 0.0168(3) Uani d 1 O
O2 0.07348(7) 0.44256(17) 0.18844(7) 0.0202(3) Uani d 1 O
O3 0.23882(7) -0.00072(17) 0.52796(7) 0.0209(3) Uani d 1 O
O4 0.20053(7) 0.20627(18) 0.61338(7) 0.0203(3) Uani d 1 O
N1 0.13089(7) 0.1734(2) 0.48829(7) 0.0143(3) Uani d 1 N
N2 0.19313(8) 0.1232(2) 0.54570(8) 0.0157(3) Uani d 1 N
C1 0.10838(8) 0.1090(2) 0.26339(9) 0.0122(3) Uani d 1 C
C2 0.12179(9) 0.1982(2) 0.34107(9) 0.0127(3) Uani d 1 C
C3 0.12014(9) 0.0816(2) 0.40919(9) 0.0129(3) Uani d 1 C
C4 0.10406(9) -0.1185(2) 0.40114(10) 0.0158(3) Uani d 1 C
C5 0.09130(10) -0.2034(2) 0.32376(10) 0.0160(3) Uani d 1 C
C6 0.09414(9) -0.0901(2) 0.25395(9) 0.0138(3) Uani d 1 C
C7 0.21104(10) 0.3038(3) 0.18096(10) 0.0187(4) Uani d 1 C
C8 0.08264(10) 0.3355(3) 0.50697(11) 0.0211(4) Uani d 1 C
H2 0.1314(10) 0.336(3) 0.3503(10) 0.010(4) Uiso d 1 H
H4 0.1025(12) -0.194(3) 0.4489(12) 0.023(5) Uiso d 1 H
H5 0.0783(10) -0.334(3) 0.3199(10) 0.011(4) Uiso d 1 H
H6 0.0885(10) -0.148(3) 0.2010(11) 0.011(4) Uiso d 1 H
H7A 0.2331(12) 0.351(3) 0.2348(14) 0.031(5) Uiso d 1 H
H7B 0.2163(13) 0.401(3) 0.1404(14) 0.037(6) Uiso d 1 H
H7C 0.2367(13) 0.185(3) 0.1743(13) 0.030(5) Uiso d 1 H
H8A 0.0395(11) 0.343(3) 0.4625(12) 0.018(4) Uiso d 1 H
H8B 0.1142(14) 0.453(4) 0.5151(14) 0.038(6) Uiso d 1 H
H8C 0.0671(13) 0.311(3) 0.5565(14) 0.033(6) Uiso d 1 H

loop_
_atom_site_aniso_label
_atom_site_aniso_U_11
_atom_site_aniso_U_22
_atom_site_aniso_U_33
_atom_site_aniso_U_12
_atom_site_aniso_U_13
_atom_site_aniso_U_23
S1 0.0164(2) 0.0134(2) 0.0082(2) 0.00119(13) 0.00270(14) 0.00077(13)
O1 0.0208(6) 0.0203(6) 0.0088(5) 0.0005(5) 0.0012(4) -0.0014(4)
O2 0.0310(7) 0.0157(6) 0.0151(5) 0.0071(5) 0.0077(5) 0.0037(4)
O3 0.0207(6) 0.0227(6) 0.0190(6) 0.0040(5) 0.0026(5) 0.0028(5)
O4 0.0247(6) 0.0266(6) 0.0085(5) -0.0068(5) 0.0005(4) -0.0023(5)
N1 0.0186(7) 0.0152(7) 0.0086(6) 0.0016(5) 0.0010(5) -0.0007(5)
N2 0.0180(7) 0.0179(7) 0.0112(6) -0.0034(5) 0.0027(5) 0.0028(5)
C1 0.0122(7) 0.0148(8) 0.0100(7) 0.0015(6) 0.0030(5) 0.0008(6)
C2 0.0146(7) 0.0121(8) 0.0117(7) 0.0005(6) 0.0033(6) -0.0013(6)
C3 0.0133(7) 0.0145(7) 0.0108(7) 0.0011(6) 0.0022(5) -0.0021(6)
C4 0.0187(8) 0.0159(8) 0.0133(7) 0.0002(6) 0.0044(6) 0.0044(6)
C5 0.0197(8) 0.0107(8) 0.0178(8) -0.0009(6) 0.0041(6) -0.0006(6)
C6 0.0148(7) 0.0141(8) 0.0126(7) 0.0010(6) 0.0029(6) -0.0029(6)
C7 0.0186(8) 0.0223(9) 0.0151(8) -0.0047(7) 0.0031(6) 0.0014(7)
C8 0.0229(9) 0.0234(9) 0.0159(8) 0.0061(7) 0.0011(7) -0.0077(7)

loop_
_atom_type_symbol
_atom_type_description
_atom_type_scat_dispersion_real
_atom_type_scat_dispersion_imag
_atom_type_scat_source
C C 0.0033 0.0016 'International Tables Vol C Tables 4.2.6.8 and 6.1.1.4'
H H 0.0000 0.0000 'International Tables Vol C Tables 4.2.6.8 and 6.1.1.4'
N N 0.0061 0.0033 'International Tables Vol C Tables 4.2.6.8 and 6.1.1.4'
O O 0.0106 0.0060 'International Tables Vol C Tables 4.2.6.8 and 6.1.1.4'
S S 0.1246 0.1234 'International Tables Vol C Tables 4.2.6.8 and 6.1.1.4'

loop_
_geom_angle_atom_site_label_1
_geom_angle_atom_site_label_2
_geom_angle_atom_site_label_3
_geom_angle
O2 S1 O1 118.10(7)
O2 S1 C7 108.59(8)
O1 S1 C7 108.70(8)
O2 S1 C1 108.02(7)
O1 S1 C1 108.59(7)
C7 S1 C1 103.93(8)
N2 N1 C3 118.99(12)
N2 N1 C8 117.81(12)
C3 N1 C8 122.82(12)
O3 N2 O4 124.27(13)
O3 N2 N1 118.66(12)
O4 N2 N1 117.07(13)
C6 C1 C2 121.68(14)
C6 C1 S1 120.48(11)
C2 C1 S1 117.83(12)
C3 C2 C1 118.17(14)
C3 C2 H2 117.5(10)
C1 C2 H2 124.3(10)
C2 C3 C4 121.24(14)
C2 C3 N1 118.31(14)
C4 C3 N1 120.36(13)
C5 C4 C3 119.52(14)
C5 C4 H4 121.3(13)
C3 C4 H4 119.2(13)
C4 C5 C6 120.53(15)
C4 C5 H5 117.7(11)
C6 C5 H5 121.6(11)
C1 C6 C5 118.84(14)
C1 C6 H6 120.0(10)
C5 C6 H6 121.1(10)
S1 C7 H7A 108.8(13)
S1 C7 H7B 108.3(13)
H7A C7 H7B 109.9(19)
S1 C7 H7C 109.7(13)
H7A C7 H7C 106.3(18)
H7B C7 H7C 113.8(18)
N1 C8 H8A 106.6(11)
N1 C8 H8B 108.7(14)
H8A C8 H8B 114.3(18)
N1 C8 H8C 109.1(15)
H8A C8 H8C 111.8(18)
H8B C8 H8C 106(2)

loop_
_geom_bond_atom_site_label_1
_geom_bond_atom_site_label_2
_geom_bond_distance
S1 O2 1.4416(12)
S1 O1 1.4426(11)
S1 C7 1.7632(17)
S1 C1 1.7714(15)
O3 N2 1.2349(17)
O4 N2 1.2388(17)
N1 N2 1.3488(18)
N1 C3 1.4298(19)
N1 C8 1.458(2)
C1 C6 1.383(2)
C1 C2 1.400(2)
C2 C3 1.383(2)
C2 H2 0.960(18)
C3 C4 1.394(2)
C4 C5 1.384(2)
C4 H4 0.95(2)
C5 C6 1.397(2)
C5 H5 0.917(19)
C6 H6 0.949(18)
C7 H7A 0.96(2)
C7 H7B 0.96(2)
C7 H7C 0.94(2)
C8 H8A 0.95(2)
C8 H8B 0.97(2)
C8 H8C 0.93(2)

loop_
_geom_hbond_atom_site_label_D
_geom_hbond_atom_site_label_H
_geom_hbond_atom_site_label_A
_geom_hbond_site_symmetry_A
_geom_hbond_distance_DH
_geom_hbond_distance_HA
_geom_hbond_distance_DA
_geom_hbond_angle_DHA
C6 H6 O1 . 0.949(18) 2.577(17) 2.9487(19) 103.6(12)
C7 H7A O4 7_556 0.96(2) 2.59(2) 3.464(2) 151.5(17)
C8 H8A O1 2 0.95(2) 2.57(2) 3.357(2) 140.5(15)

loop_
_geom_torsion_atom_site_label_1
_geom_torsion_atom_site_label_2
_geom_torsion_atom_site_label_3
_geom_torsion_atom_site_label_4
_geom_torsion
C3 N1 N2 O3 -0.1(2)
C8 N1 N2 O3 -173.12(14)
C3 N1 N2 O4 179.84(13)
C8 N1 N2 O4 6.8(2)
O2 S1 C1 C6 140.40(13)
O1 S1 C1 C6 11.20(15)
C7 S1 C1 C6 -104.39(14)
O2 S1 C1 C2 -40.17(13)
O1 S1 C1 C2 -169.37(11)
C7 S1 C1 C2 75.04(13)
C6 C1 C2 C3 -0.3(2)
S1 C1 C2 C3 -179.72(11)
C1 C2 C3 C4 -1.3(2)
C1 C2 C3 N1 -177.68(13)
N2 N1 C3 C2 -117.26(16)
C8 N1 C3 C2 55.4(2)
N2 N1 C3 C4 66.30(19)
C8 N1 C3 C4 -121.00(17)
C2 C3 C4 C5 1.6(2)
N1 C3 C4 C5 177.89(14)
C3 C4 C5 C6 -0.2(2)
C2 C1 C6 C5 1.6(2)
S1 C1 C6 C5 -179.03(11)
C4 C5 C6 C1 -1.3(2)

loop_
_cod_related_entry_id
_cod_related_entry_database
_cod_related_entry_code
1 ChemSpider 9217715
